data_8102849
loop_
_publ_author_name
'Kwang Ha'

_publ_section_title
;
 Crystal structure of diiodobis(acridine)palladium(II), PdI2(C13H9N)2
;
_journal_issue 4
_journal_name_full 'Zeitschrift f\"ur Kristallographie - New Crystal Structures'
_journal_page_first 693
_journal_volume 225
_journal_year 2010
_chemical_formula_moiety 'C26 H18 I2 N2 Pd'
_chemical_formula_sum 'C26 H18 I2 N2 Pd'
_chemical_formula_weight 718.62
_chemical_name_systematic
; 
Diiodobis(acridine)palladium(II)
;
_space_group_IT_number 2
_symmetry_cell_setting triclinic
_symmetry_space_group_name_Hall '-P 1'
_symmetry_space_group_name_H-M 'P -1'
_atom_sites_solution_hydrogens geom
_atom_sites_solution_primary direct
_atom_sites_solution_secondary difmap
_audit_creation_method SHELXL-97
_cell_angle_alpha 114.320(1)
_cell_angle_beta 114.577(1)
_cell_angle_gamma 96.967(1)
_cell_formula_units_Z 1
_cell_length_a 8.9178(6)
_cell_length_b 9.0367(7)
_cell_length_c 9.2046(7)
_cell_measurement_reflns_used 2797
_cell_measurement_temperature 200(2)
_cell_measurement_theta_max 26.00
_cell_measurement_theta_min 2.64
_cell_volume 575.12(7)
_computing_cell_refinement 'SAINT (Bruker, 2000)'
_computing_data_collection 'SMART (Bruker, 2000)'
_computing_data_reduction 'SAINT (Bruker, 2000)'
_computing_molecular_graphics 'ORTEP-III (Farrugia, 1997) and PLATON (Spek, 2003)'
_computing_publication_material SHELXL97
_computing_structure_refinement 'SHELXL-97 (Sheldrick, 1997)'
_computing_structure_solution 'SHELXS-97 (Sheldrick, 1997)'
_diffrn_ambient_temperature 200(2)
_diffrn_measured_fraction_theta_full 0.968
_diffrn_measured_fraction_theta_max 0.968
_diffrn_measurement_device_type 'Bruker SMART 1000 CCD'
_diffrn_measurement_method '\f and \w scans'
_diffrn_radiation_monochromator graphite
_diffrn_radiation_source 'fine-focus sealed tube'
_diffrn_radiation_type MoK\a
_diffrn_radiation_wavelength 0.71073
_diffrn_reflns_av_R_equivalents 0.0196
_diffrn_reflns_av_sigmaI/netI 0.0329
_diffrn_reflns_limit_h_max 10
_diffrn_reflns_limit_h_min -10
_diffrn_reflns_limit_k_max 8
_diffrn_reflns_limit_k_min -11
_diffrn_reflns_limit_l_max 11
_diffrn_reflns_limit_l_min -11
_diffrn_reflns_number 3553
_diffrn_reflns_theta_full 26.00
_diffrn_reflns_theta_max 26.00
_diffrn_reflns_theta_min 2.64
_diffrn_standards_decay_% 0
_diffrn_standards_interval_count 0
_diffrn_standards_interval_time 0
_diffrn_standards_number 0
_exptl_absorpt_coefficient_mu 3.507
_exptl_absorpt_correction_T_max 1.000
_exptl_absorpt_correction_T_min 0.769
_exptl_absorpt_correction_type multi-scan
_exptl_absorpt_process_details SADABS
_exptl_crystal_colour 'dark brown'
_exptl_crystal_density_diffrn 2.075
_exptl_crystal_density_method 'not measured'
_exptl_crystal_description block
_exptl_crystal_F_000 340
_exptl_crystal_size_max 0.26
_exptl_crystal_size_mid 0.23
_exptl_crystal_size_min 0.07
_refine_diff_density_max 0.704
_refine_diff_density_min -0.621
_refine_diff_density_rms 0.115
_refine_ls_extinction_method none
_refine_ls_goodness_of_fit_ref 1.144
_refine_ls_hydrogen_treatment constr
_refine_ls_matrix_type full
_refine_ls_number_parameters 142
_refine_ls_number_reflns 2180
_refine_ls_number_restraints 0
_refine_ls_restrained_S_all 1.144
_refine_ls_R_factor_all 0.0279
_refine_ls_R_factor_gt 0.0231
_refine_ls_shift/su_max 0.000
_refine_ls_shift/su_mean 0.000
_refine_ls_structure_factor_coef Fsqd
_refine_ls_weighting_details 'calc w=1/[\s^2^(Fo^2^)+(0.0189P)^2^+0.8528P] where P=(Fo^2^+2Fc^2^)/3'
_refine_ls_weighting_scheme calc
_refine_ls_wR_factor_gt 0.0530
_refine_ls_wR_factor_ref 0.0639
_reflns_number_gt 1970
_reflns_number_total 2180
_reflns_threshold_expression >2sigma(I)
_cod_data_source_file 1267-3184.cff
_cod_data_source_block pdi2(acr)2
_cod_depositor_comments
;
The following automatic conversions were performed:
'_symmetry_cell_setting' value 'Triclinic' changed to 'triclinic'
according to '/home/saulius/struct/CIF-dictionaries/cif_core.dic'
dictionary named 'cif_core.dic' version 2.4.1 from
2010-06-29.

'_exptl_absorpt_correction_type' value 'Multi-scan' changed
to 'multi-scan' according to
'/home/saulius/struct/CIF-dictionaries/cif_core.dic' dictionary named
'cif_core.dic' version 2.4.1 from 2010-06-29.

Automatic conversion script
Id: cif_fix_enum 1555 2011-01-17 13:19:09Z saulius 
;
_cod_original_sg_symbol_H-M P-1
_cod_database_code 8102849

loop_
_symmetry_equiv_pos_as_xyz
'x, y, z'
'-x, -y, -z'

loop_
_atom_site_label
_atom_site_type_symbol
_atom_site_fract_x
_atom_site_fract_y
_atom_site_fract_z
_atom_site_U_iso_or_equiv
_atom_site_adp_type
_atom_site_occupancy
_atom_site_symmetry_multiplicity
_atom_site_calc_flag
_atom_site_refinement_flags
_atom_site_disorder_assembly
_atom_site_disorder_group
Pd1 Pd 0.0000 0.0000 0.0000 0.01972(11) Uani 1 2 d S . .
I1 I 0.04344(4) -0.28650(3) -0.01583(3) 0.02925(10) Uani 1 1 d . . .
N1 N 0.0212(4) 0.0891(4) 0.2550(4) 0.0220(7) Uani 1 1 d . . .
C1 C -0.1246(5) 0.0513(5) 0.2652(5) 0.0225(8) Uani 1 1 d . . .
C2 C -0.2851(5) -0.0718(5) 0.1047(5) 0.0269(9) Uani 1 1 d . . .
H2 H -0.2913 -0.1273 -0.0117 0.032 Uiso 1 1 calc R . .
C3 C -0.4332(6) -0.1130(6) 0.1136(6) 0.0323(9) Uani 1 1 d . . .
H3 H -0.5407 -0.1962 0.0032 0.039 Uiso 1 1 calc R . .
C4 C -0.4278(5) -0.0326(6) 0.2862(6) 0.0321(10) Uani 1 1 d . . .
H4 H -0.5308 -0.0613 0.2914 0.039 Uiso 1 1 calc R . .
C5 C -0.2730(6) 0.0859(6) 0.4432(6) 0.0326(10) Uani 1 1 d . . .
H5 H -0.2689 0.1382 0.5586 0.039 Uiso 1 1 calc R . .
C6 C -0.1180(5) 0.1335(5) 0.4400(5) 0.0255(8) Uani 1 1 d . . .
C7 C 0.0400(5) 0.2578(5) 0.5981(5) 0.0283(9) Uani 1 1 d . . .
H7 H 0.0453 0.3174 0.7136 0.034 Uiso 1 1 calc R . .
C8 C 0.1893(6) 0.2953(5) 0.5890(5) 0.0282(9) Uani 1 1 d . . .
C9 C 0.3538(6) 0.4186(6) 0.7471(5) 0.0334(10) Uani 1 1 d . . .
H9 H 0.3619 0.4817 0.8637 0.040 Uiso 1 1 calc R . .
C10 C 0.5009(6) 0.4486(6) 0.7354(6) 0.0356(10) Uani 1 1 d . . .
H10 H 0.6100 0.5319 0.8432 0.043 Uiso 1 1 calc R . .
C11 C 0.4911(6) 0.3564(6) 0.5639(6) 0.0330(9) Uani 1 1 d . . .
H11 H 0.5945 0.3760 0.5570 0.040 Uiso 1 1 calc R . .
C12 C 0.3333(5) 0.2382(5) 0.4063(5) 0.0278(9) Uani 1 1 d . . .
H12 H 0.3283 0.1781 0.2910 0.033 Uiso 1 1 calc R . .
C13 C 0.1786(5) 0.2048(5) 0.4132(5) 0.0220(8) Uani 1 1 d . . .

loop_
_atom_site_aniso_label
_atom_site_aniso_U_11
_atom_site_aniso_U_22
_atom_site_aniso_U_33
_atom_site_aniso_U_23
_atom_site_aniso_U_13
_atom_site_aniso_U_12
Pd1 0.0225(2) 0.0198(2) 0.0140(2) 0.00660(17) 0.00968(17) 0.00536(17)
I1 0.03709(17) 0.02497(16) 0.02682(16) 0.01323(13) 0.01714(13) 0.01190(12)
N1 0.0244(16) 0.0248(17) 0.0173(15) 0.0101(14) 0.0118(13) 0.0094(14)
C1 0.030(2) 0.0200(19) 0.0184(18) 0.0118(16) 0.0117(16) 0.0090(16)
C2 0.031(2) 0.029(2) 0.0211(19) 0.0130(18) 0.0142(17) 0.0087(18)
C3 0.028(2) 0.031(2) 0.030(2) 0.013(2) 0.0122(18) 0.0073(18)
C4 0.024(2) 0.040(3) 0.041(2) 0.024(2) 0.0203(19) 0.0133(19)
C5 0.039(2) 0.038(2) 0.034(2) 0.020(2) 0.026(2) 0.021(2)
C6 0.033(2) 0.025(2) 0.0213(19) 0.0121(17) 0.0153(17) 0.0133(17)
C7 0.035(2) 0.029(2) 0.0203(19) 0.0093(18) 0.0171(18) 0.0139(18)
C8 0.037(2) 0.025(2) 0.0172(18) 0.0089(17) 0.0114(17) 0.0118(18)
C9 0.040(2) 0.029(2) 0.0148(19) 0.0026(18) 0.0110(18) 0.0059(19)
C10 0.037(2) 0.027(2) 0.027(2) 0.0105(19) 0.0093(19) 0.0027(19)
C11 0.029(2) 0.036(2) 0.034(2) 0.018(2) 0.0160(19) 0.0097(19)
C12 0.024(2) 0.028(2) 0.0210(19) 0.0087(18) 0.0079(17) 0.0058(17)
C13 0.0249(19) 0.0202(19) 0.0146(17) 0.0072(16) 0.0070(15) 0.0077(16)

loop_
_atom_type_symbol
_atom_type_description
_atom_type_scat_dispersion_real
_atom_type_scat_dispersion_imag
_atom_type_scat_source
C C 0.0033 0.0016 'International Tables Vol C Tables 4.2.6.8 and 6.1.1.4'
H H 0.0000 0.0000 'International Tables Vol C Tables 4.2.6.8 and 6.1.1.4'
I I -0.4742 1.8119 'International Tables Vol C Tables 4.2.6.8 and 6.1.1.4'
N N 0.0061 0.0033 'International Tables Vol C Tables 4.2.6.8 and 6.1.1.4'
Pd Pd -0.9988 1.0072 'International Tables Vol C Tables 4.2.6.8 and 6.1.1.4'

loop_
_geom_angle_atom_site_label_1
_geom_angle_atom_site_label_2
_geom_angle_atom_site_label_3
_geom_angle
_geom_angle_site_symmetry_1
_geom_angle_site_symmetry_3
_geom_angle_publ_flag
N1 Pd1 N1 180.0(3) 2 . ?
N1 Pd1 I1 91.57(9) 2 2 ?
N1 Pd1 I1 88.43(9) . 2 ?
N1 Pd1 I1 88.43(9) 2 . ?
N1 Pd1 I1 91.57(9) . . ?
I1 Pd1 I1 180.000(13) 2 . ?
C1 N1 C13 120.0(3) . . ?
C1 N1 Pd1 120.0(2) . . ?
C13 N1 Pd1 119.4(2) . . ?
N1 C1 C2 120.3(3) . . ?
N1 C1 C6 121.0(3) . . ?
C2 C1 C6 118.7(4) . . ?
C3 C2 C1 120.8(4) . . ?
C3 C2 H2 119.6 . . ?
C1 C2 H2 119.6 . . ?
C2 C3 C4 120.9(4) . . ?
C2 C3 H3 119.6 . . ?
C4 C3 H3 119.6 . . ?
C5 C4 C3 119.0(4) . . ?
C5 C4 H4 120.5 . . ?
C3 C4 H4 120.5 . . ?
C4 C5 C6 122.0(4) . . ?
C4 C5 H5 119.0 . . ?
C6 C5 H5 119.0 . . ?
C7 C6 C5 122.8(4) . . ?
C7 C6 C1 118.6(4) . . ?
C5 C6 C1 118.6(4) . . ?
C8 C7 C6 120.6(3) . . ?
C8 C7 H7 119.7 . . ?
C6 C7 H7 119.7 . . ?
C7 C8 C9 122.5(4) . . ?
C7 C8 C13 118.9(4) . . ?
C9 C8 C13 118.6(4) . . ?
C10 C9 C8 121.3(4) . . ?
C10 C9 H9 119.4 . . ?
C8 C9 H9 119.4 . . ?
C9 C10 C11 120.1(4) . . ?
C9 C10 H10 119.9 . . ?
C11 C10 H10 119.9 . . ?
C12 C11 C10 120.5(4) . . ?
C12 C11 H11 119.8 . . ?
C10 C11 H11 119.8 . . ?
C11 C12 C13 120.9(4) . . ?
C11 C12 H12 119.6 . . ?
C13 C12 H12 119.6 . . ?
N1 C13 C12 120.6(3) . . ?
N1 C13 C8 120.7(3) . . ?
C12 C13 C8 118.7(3) . . ?

loop_
_geom_bond_atom_site_label_1
_geom_bond_atom_site_label_2
_geom_bond_distance
_geom_bond_site_symmetry_2
_geom_bond_publ_flag
Pd1 N1 2.057(3) 2 ?
Pd1 N1 2.057(3) . ?
Pd1 I1 2.6180(3) 2 ?
Pd1 I1 2.6180(3) . ?
N1 C1 1.355(5) . ?
N1 C13 1.369(5) . ?
C1 C2 1.403(5) . ?
C1 C6 1.439(5) . ?
C2 C3 1.373(6) . ?
C2 H2 0.9500 . ?
C3 C4 1.425(6) . ?
C3 H3 0.9500 . ?
C4 C5 1.359(6) . ?
C4 H4 0.9500 . ?
C5 C6 1.413(6) . ?
C5 H5 0.9500 . ?
C6 C7 1.389(6) . ?
C7 C8 1.379(6) . ?
C7 H7 0.9500 . ?
C8 C9 1.415(6) . ?
C8 C13 1.435(5) . ?
C9 C10 1.364(6) . ?
C9 H9 0.9500 . ?
C10 C11 1.407(6) . ?
C10 H10 0.9500 . ?
C11 C12 1.374(6) . ?
C11 H11 0.9500 . ?
C12 C13 1.409(5) . ?
C12 H12 0.9500 . ?

loop_
_geom_torsion_atom_site_label_1
_geom_torsion_atom_site_label_2
_geom_torsion_atom_site_label_3
_geom_torsion_atom_site_label_4
_geom_torsion
_geom_torsion_site_symmetry_1
_geom_torsion_site_symmetry_2
_geom_torsion_site_symmetry_3
_geom_torsion_site_symmetry_4
_geom_torsion_publ_flag
N1 Pd1 N1 C1 0.0(6) 2 . . . ?
I1 Pd1 N1 C1 90.2(3) 2 . . . ?
I1 Pd1 N1 C1 -89.8(3) . . . . ?
N1 Pd1 N1 C13 0.0(5) 2 . . . ?
I1 Pd1 N1 C13 -81.3(3) 2 . . . ?
I1 Pd1 N1 C13 98.7(3) . . . . ?
C13 N1 C1 C2 -177.7(4) . . . . ?
Pd1 N1 C1 C2 10.8(5) . . . . ?
C13 N1 C1 C6 1.2(5) . . . . ?
Pd1 N1 C1 C6 -170.3(3) . . . . ?
N1 C1 C2 C3 179.1(4) . . . . ?
C6 C1 C2 C3 0.2(6) . . . . ?
C1 C2 C3 C4 -0.3(6) . . . . ?
C2 C3 C4 C5 -0.2(7) . . . . ?
C3 C4 C5 C6 0.9(7) . . . . ?
C4 C5 C6 C7 178.1(4) . . . . ?
C4 C5 C6 C1 -1.1(6) . . . . ?
N1 C1 C6 C7 2.3(6) . . . . ?
C2 C1 C6 C7 -178.8(4) . . . . ?
N1 C1 C6 C5 -178.4(4) . . . . ?
C2 C1 C6 C5 0.5(6) . . . . ?
C5 C6 C7 C8 177.7(4) . . . . ?
C1 C6 C7 C8 -3.0(6) . . . . ?
C6 C7 C8 C9 -178.8(4) . . . . ?
C6 C7 C8 C13 0.4(6) . . . . ?
C7 C8 C9 C10 177.5(4) . . . . ?
C13 C8 C9 C10 -1.7(6) . . . . ?
C8 C9 C10 C11 0.0(7) . . . . ?
C9 C10 C11 C12 1.3(7) . . . . ?
C10 C11 C12 C13 -0.9(7) . . . . ?
C1 N1 C13 C12 176.5(4) . . . . ?
Pd1 N1 C13 C12 -12.0(5) . . . . ?
C1 N1 C13 C8 -3.9(5) . . . . ?
Pd1 N1 C13 C8 167.6(3) . . . . ?
C11 C12 C13 N1 178.9(4) . . . . ?
C11 C12 C13 C8 -0.7(6) . . . . ?
C7 C8 C13 N1 3.2(6) . . . . ?
C9 C8 C13 N1 -177.6(4) . . . . ?
C7 C8 C13 C12 -177.2(4) . . . . ?
C9 C8 C13 C12 2.0(6) . . . . ?
